data_4505979
loop_
_publ_author_name
'Dong, Li-Jie'
'Zhao, Cui-Cui'
'Xu, Xiang'
'Du, Zi-Yi'
'Xie, Yong-Rong'
'Zhang, Jian'

_publ_section_title
;
 Temperature-Dependent Crystal Self-Assembly, Disassembly, and Reassembly
 Among Three Cadmium(II) Carboxylate-Phosphinates
;
_journal_issue 4
_journal_name_full 'Crystal Growth &amp; Design'
_journal_page_first 2052
_journal_paper_doi 10.1021/cg300029d
_journal_volume 12
_journal_year 2012
_chemical_formula_sum 'C19 H17 Cd N2 O4 P'
_chemical_formula_weight 480.72
_chemical_name_systematic
; 
 ? 
;
_space_group_IT_number 14
_symmetry_cell_setting monoclinic
_symmetry_space_group_name_Hall '-P 2ybc'
_symmetry_space_group_name_H-M 'P 1 21/c 1'
_atom_sites_solution_hydrogens geom
_atom_sites_solution_primary direct
_atom_sites_solution_secondary difmap
_audit_creation_method SHELXL-97
_cell_angle_alpha 90.00
_cell_angle_beta 99.0250(10)
_cell_angle_gamma 90.00
_cell_formula_units_Z 4
_cell_length_a 16.2587(3)
_cell_length_b 8.58350(10)
_cell_length_c 13.2797(2)
_cell_measurement_temperature 296(2)
_cell_volume 1830.33(5)
_computing_cell_refinement 'Bruker XSCANS'
_computing_data_collection 'Bruker XSCANS'
_computing_data_reduction 'Bruker SHELXTL'
_computing_molecular_graphics 'Bruker SHELXTL'
_computing_publication_material 'Bruker SHELXTL'
_computing_structure_refinement 'SHELXL-97 (Sheldrick, 1997)'
_computing_structure_solution 'SHELXS-97 (Sheldrick, 1990)'
_diffrn_ambient_temperature 296(2)
_diffrn_measured_fraction_theta_full 0.997
_diffrn_measured_fraction_theta_max 0.997
_diffrn_measurement_device_type 'Bruker P4'
_diffrn_measurement_method '\w scans'
_diffrn_radiation_monochromator graphite
_diffrn_radiation_source 'fine-focus sealed tube'
_diffrn_radiation_type MoK\a
_diffrn_radiation_wavelength 0.71073
_diffrn_reflns_av_R_equivalents 0.0337
_diffrn_reflns_av_sigmaI/netI 0.0328
_diffrn_reflns_limit_h_max 21
_diffrn_reflns_limit_h_min -21
_diffrn_reflns_limit_k_max 10
_diffrn_reflns_limit_k_min -11
_diffrn_reflns_limit_l_max 17
_diffrn_reflns_limit_l_min -17
_diffrn_reflns_number 17497
_diffrn_reflns_theta_full 28.26
_diffrn_reflns_theta_max 28.26
_diffrn_reflns_theta_min 2.69
_exptl_absorpt_coefficient_mu 1.309
_exptl_absorpt_correction_T_max 0.7457
_exptl_absorpt_correction_T_min 0.6322
_exptl_absorpt_correction_type multi-scan
_exptl_absorpt_process_details 'SADABS (Bruker, 2008)'
_exptl_crystal_colour colourless
_exptl_crystal_density_diffrn 1.744
_exptl_crystal_density_method 'not measured'
_exptl_crystal_description plate
_exptl_crystal_F_000 960
_exptl_crystal_size_max 0.500
_exptl_crystal_size_mid 0.240
_exptl_crystal_size_min 0.030
_refine_diff_density_max 0.732
_refine_diff_density_min -0.271
_refine_diff_density_rms 0.075
_refine_ls_extinction_method none
_refine_ls_goodness_of_fit_ref 1.041
_refine_ls_hydrogen_treatment constr
_refine_ls_matrix_type full
_refine_ls_number_parameters 244
_refine_ls_number_reflns 4519
_refine_ls_number_restraints 0
_refine_ls_restrained_S_all 1.041
_refine_ls_R_factor_all 0.0345
_refine_ls_R_factor_gt 0.0265
_refine_ls_shift/su_max 0.001
_refine_ls_shift/su_mean 0.000
_refine_ls_structure_factor_coef Fsqd
_refine_ls_weighting_details 'calc w=1/[\s^2^(Fo^2^)+(0.0295P)^2^+0.1405P] where P=(Fo^2^+2Fc^2^)/3'
_refine_ls_weighting_scheme calc
_refine_ls_wR_factor_gt 0.0592
_refine_ls_wR_factor_ref 0.0625
_reflns_number_gt 3798
_reflns_number_total 4519
_reflns_threshold_expression >2sigma(I)
_cod_data_source_file cg300029d_si_002.cif
_cod_data_source_block 2
_cod_depositor_comments
;
The following automatic conversions were performed:

'_symmetry_cell_setting' value 'Monoclinic' changed to 'monoclinic'
according to /home/saulius/struct/CIF-dictionaries/cif_core.dic
dictionary named 'cif_core.dic' version 2.4.1 from
2010-06-29.

'_exptl_absorpt_correction_type' value 'Multi-scan'
changed to 'multi-scan' according to
/home/saulius/struct/CIF-dictionaries/cif_core.dic dictionary named
'cif_core.dic' version 2.4.1 from 2010-06-29.

Automatic conversion script
Id: cif_fix_values 1715 2011-07-08 13:25:40Z adriana 
;
_cod_original_sg_symbol_H-M P2(1)/c
_cod_database_code 4505979

loop_
_symmetry_equiv_pos_as_xyz
'x, y, z'
'-x, y+1/2, -z+1/2'
'-x, -y, -z'
'x, -y-1/2, z-1/2'

loop_
_atom_site_label
_atom_site_type_symbol
_atom_site_fract_x
_atom_site_fract_y
_atom_site_fract_z
_atom_site_U_iso_or_equiv
_atom_site_adp_type
_atom_site_occupancy
_atom_site_symmetry_multiplicity
_atom_site_calc_flag
_atom_site_refinement_flags
Cd1 Cd 0.051752(10) 0.385871(17) 0.674985(11) 0.02339(6) Uani 1 1 d .
P1 P 0.13186(4) 0.65253(6) 0.51672(4) 0.02308(12) Uani 1 1 d .
N1 N 0.15711(12) 0.3624(2) 0.81610(15) 0.0303(4) Uani 1 1 d .
N2 N 0.46480(18) 0.3445(3) 1.2586(2) 0.0625(7) Uani 1 1 d .
C1 C 0.23340(14) 0.6428(2) 0.47717(17) 0.0254(5) Uani 1 1 d .
C2 C 0.24121(17) 0.6323(3) 0.37430(18) 0.0354(6) Uani 1 1 d .
H2A H 0.1939 0.6317 0.3248 0.042 Uiso 1 1 calc R
C3 C 0.3195(2) 0.6226(3) 0.3460(2) 0.0503(8) Uani 1 1 d .
H3A H 0.3244 0.6155 0.2773 0.060 Uiso 1 1 calc R
C4 C 0.3896(2) 0.6233(3) 0.4176(3) 0.0565(8) Uani 1 1 d .
H4A H 0.4417 0.6171 0.3973 0.068 Uiso 1 1 calc R
C5 C 0.38350(18) 0.6331(3) 0.5197(3) 0.0526(8) Uani 1 1 d .
H5A H 0.4312 0.6329 0.5686 0.063 Uiso 1 1 calc R
C6 C 0.30505(16) 0.6433(3) 0.5487(2) 0.0382(6) Uani 1 1 d .
H6A H 0.3007 0.6505 0.6176 0.046 Uiso 1 1 calc R
C7 C 0.12404(15) 0.8506(2) 0.55881(18) 0.0300(5) Uani 1 1 d .
H7A H 0.1760 0.8793 0.6010 0.036 Uiso 1 1 calc R
H7B H 0.1165 0.9185 0.4997 0.036 Uiso 1 1 calc R
C8 C 0.05279(14) 0.8783(2) 0.61913(18) 0.0273(5) Uani 1 1 d .
H8A H 0.0007 0.8536 0.5758 0.033 Uiso 1 1 calc R
H8B H 0.0590 0.8070 0.6765 0.033 Uiso 1 1 calc R
C9 C 0.04753(13) 1.0433(2) 0.65908(16) 0.0240(5) Uani 1 1 d .
C10 C 0.21666(15) 0.4725(3) 0.83184(18) 0.0326(5) Uani 1 1 d .
H10A H 0.2165 0.5508 0.7834 0.039 Uiso 1 1 calc R
C11 C 0.27750(14) 0.4747(3) 0.91595(17) 0.0316(5) Uani 1 1 d .
H11A H 0.3180 0.5522 0.9231 0.038 Uiso 1 1 calc R
C12 C 0.27855(14) 0.3601(3) 0.99089(17) 0.0283(5) Uani 1 1 d .
C13 C 0.21613(15) 0.2485(3) 0.97446(18) 0.0312(5) Uani 1 1 d .
H13A H 0.2135 0.1709 1.0227 0.037 Uiso 1 1 calc R
C14 C 0.15818(15) 0.2522(3) 0.88727(18) 0.0318(5) Uani 1 1 d .
H14A H 0.1179 0.1745 0.8774 0.038 Uiso 1 1 calc R
C15 C 0.34247(16) 0.3567(3) 1.08337(18) 0.0326(5) Uani 1 1 d .
C16 C 0.41979(18) 0.4252(4) 1.0866(2) 0.0598(9) Uani 1 1 d .
H16A H 0.4329 0.4776 1.0298 0.072 Uiso 1 1 calc R
C17 C 0.4774(2) 0.4155(5) 1.1743(3) 0.0727(10) Uani 1 1 d .
H17A H 0.5289 0.4626 1.1741 0.087 Uiso 1 1 calc R
C18 C 0.3902(2) 0.2836(4) 1.2550(2) 0.0712(10) Uani 1 1 d .
H18A H 0.3786 0.2346 1.3136 0.085 Uiso 1 1 calc R
C19 C 0.3278(2) 0.2861(4) 1.1719(2) 0.0562(8) Uani 1 1 d .
H19A H 0.2764 0.2408 1.1756 0.067 Uiso 1 1 calc R
O1 O 0.06813(11) 0.61649(19) 0.42578(13) 0.0398(4) Uani 1 1 d .
O2 O 0.13426(10) 0.54637(18) 0.60800(12) 0.0324(4) Uani 1 1 d .
O3 O 0.08409(11) 1.14987(17) 0.61854(13) 0.0328(4) Uani 1 1 d .
O4 O 0.00626(10) 1.06798(17) 0.73027(12) 0.0298(4) Uani 1 1 d .

loop_
_atom_site_aniso_label
_atom_site_aniso_U_11
_atom_site_aniso_U_22
_atom_site_aniso_U_33
_atom_site_aniso_U_23
_atom_site_aniso_U_13
_atom_site_aniso_U_12
Cd1 0.02876(10) 0.01849(9) 0.02274(9) -0.00054(6) 0.00349(6) 0.00027(6)
P1 0.0269(3) 0.0179(3) 0.0248(3) -0.0017(2) 0.0052(2) -0.0006(2)
N1 0.0361(11) 0.0235(10) 0.0303(10) -0.0012(8) 0.0026(9) 0.0001(8)
N2 0.0632(18) 0.0688(18) 0.0474(16) -0.0029(14) -0.0163(13) 0.0053(14)
C1 0.0295(11) 0.0178(10) 0.0299(12) -0.0003(8) 0.0074(9) -0.0002(9)
C2 0.0428(14) 0.0336(14) 0.0305(13) -0.0021(10) 0.0086(11) 0.0013(11)
C3 0.0592(19) 0.0493(18) 0.0492(17) -0.0016(14) 0.0301(15) 0.0022(14)
C4 0.0389(16) 0.058(2) 0.077(2) -0.0005(17) 0.0259(16) 0.0060(14)
C5 0.0313(14) 0.0572(19) 0.067(2) 0.0001(16) 0.0016(14) 0.0037(13)
C6 0.0375(14) 0.0411(15) 0.0354(14) -0.0011(11) 0.0037(11) 0.0016(11)
C7 0.0375(13) 0.0201(11) 0.0351(13) -0.0019(9) 0.0139(11) -0.0013(10)
C8 0.0338(12) 0.0190(11) 0.0310(12) -0.0016(9) 0.0113(10) -0.0010(9)
C9 0.0296(12) 0.0190(11) 0.0225(11) 0.0015(8) 0.0015(9) 0.0011(9)
C10 0.0405(14) 0.0255(12) 0.0311(12) 0.0023(9) 0.0040(11) -0.0046(10)
C11 0.0345(13) 0.0271(12) 0.0335(13) 0.0017(10) 0.0061(10) -0.0060(10)
C12 0.0305(12) 0.0257(12) 0.0291(12) -0.0021(9) 0.0059(10) 0.0033(9)
C13 0.0398(13) 0.0207(11) 0.0326(12) 0.0044(9) 0.0043(10) -0.0017(10)
C14 0.0354(13) 0.0206(11) 0.0387(13) 0.0002(10) 0.0038(11) -0.0032(10)
C15 0.0364(13) 0.0276(12) 0.0328(13) -0.0020(10) 0.0023(10) 0.0034(10)
C16 0.0406(17) 0.088(2) 0.0477(18) 0.0134(17) -0.0015(14) -0.0155(16)
C17 0.0390(18) 0.106(3) 0.068(2) -0.002(2) -0.0093(16) -0.0122(18)
C18 0.091(3) 0.075(2) 0.0404(18) 0.0141(17) -0.0099(17) -0.016(2)
C19 0.062(2) 0.065(2) 0.0379(16) 0.0124(14) -0.0043(14) -0.0207(16)
O1 0.0336(9) 0.0442(11) 0.0386(10) -0.0086(8) -0.0033(8) 0.0010(8)
O2 0.0388(9) 0.0240(8) 0.0358(9) 0.0070(7) 0.0101(8) -0.0025(7)
O3 0.0457(10) 0.0179(8) 0.0380(9) 0.0003(7) 0.0169(8) -0.0013(7)
O4 0.0419(10) 0.0228(8) 0.0269(8) -0.0028(6) 0.0124(7) -0.0001(7)

loop_
_atom_type_symbol
_atom_type_description
_atom_type_scat_dispersion_real
_atom_type_scat_dispersion_imag
_atom_type_scat_source
C C 0.0033 0.0016 'International Tables Vol C Tables 4.2.6.8 and 6.1.1.4'
H H 0.0000 0.0000 'International Tables Vol C Tables 4.2.6.8 and 6.1.1.4'
N N 0.0061 0.0033 'International Tables Vol C Tables 4.2.6.8 and 6.1.1.4'
O O 0.0106 0.0060 'International Tables Vol C Tables 4.2.6.8 and 6.1.1.4'
P P 0.1023 0.0942 'International Tables Vol C Tables 4.2.6.8 and 6.1.1.4'
Cd Cd -0.8075 1.2024 'International Tables Vol C Tables 4.2.6.8 and 6.1.1.4'

loop_
_geom_angle_atom_site_label_1
_geom_angle_atom_site_label_2
_geom_angle_atom_site_label_3
_geom_angle
_geom_angle_site_symmetry_1
_geom_angle_site_symmetry_3
O1 Cd1 O2 107.43(6) 3_566 .
O1 Cd1 O3 91.16(6) 3_566 1_545
O2 Cd1 O3 103.84(6) . 1_545
O1 Cd1 O4 86.46(6) 3_566 2_546
O2 Cd1 O4 97.11(6) . 2_546
O3 Cd1 O4 158.64(6) 1_545 2_546
O1 Cd1 N1 163.77(7) 3_566 .
O2 Cd1 N1 87.80(6) . .
O3 Cd1 N1 90.53(6) 1_545 .
O4 Cd1 N1 86.10(6) 2_546 .
O1 P1 O2 116.76(10) . .
O1 P1 C7 111.86(11) . .
O2 P1 C7 108.33(10) . .
O1 P1 C1 107.70(10) . .
O2 P1 C1 107.14(10) . .
C7 P1 C1 104.21(10) . .
C14 N1 C10 117.3(2) . .
C14 N1 Cd1 123.66(15) . .
C10 N1 Cd1 118.83(15) . .
C18 N2 C17 114.7(3) . .
C6 C1 C2 118.5(2) . .
C6 C1 P1 120.56(18) . .
C2 C1 P1 120.94(19) . .
C3 C2 C1 119.9(3) . .
C4 C3 C2 120.9(3) . .
C3 C4 C5 120.3(3) . .
C4 C5 C6 119.1(3) . .
C1 C6 C5 121.3(2) . .
C8 C7 P1 113.97(15) . .
C9 C8 C7 114.66(18) . .
O3 C9 O4 122.85(19) . .
O3 C9 C8 118.18(19) . .
O4 C9 C8 118.96(19) . .
N1 C10 C11 123.1(2) . .
C10 C11 C12 119.8(2) . .
C13 C12 C11 116.5(2) . .
C13 C12 C15 121.2(2) . .
C11 C12 C15 122.3(2) . .
C14 C13 C12 120.3(2) . .
N1 C14 C13 123.0(2) . .
C19 C15 C16 116.1(3) . .
C19 C15 C12 121.6(2) . .
C16 C15 C12 122.3(2) . .
C17 C16 C15 119.6(3) . .
N2 C17 C16 124.8(3) . .
N2 C18 C19 125.7(3) . .
C15 C19 C18 119.1(3) . .
P1 O1 Cd1 159.30(11) . 3_566
P1 O2 Cd1 139.37(10) . .
C9 O3 Cd1 111.18(13) . 1_565
C9 O4 Cd1 127.50(14) . 2_556

loop_
_geom_bond_atom_site_label_1
_geom_bond_atom_site_label_2
_geom_bond_distance
_geom_bond_site_symmetry_2
Cd1 O1 2.1844(17) 3_566
Cd1 O2 2.2053(15) .
Cd1 O3 2.2506(15) 1_545
Cd1 O4 2.2997(15) 2_546
Cd1 N1 2.341(2) .
P1 O1 1.4950(18) .
P1 O2 1.5121(16) .
P1 C7 1.801(2) .
P1 C1 1.811(2) .
N1 C14 1.335(3) .
N1 C10 1.346(3) .
N2 C18 1.314(4) .
N2 C17 1.318(4) .
C1 C6 1.383(3) .
C1 C2 1.395(3) .
C2 C3 1.385(4) .
C3 C4 1.364(5) .
C4 C5 1.378(5) .
C5 C6 1.392(4) .
C7 C8 1.527(3) .
C8 C9 1.520(3) .
C9 O3 1.257(3) .
C9 O4 1.260(2) .
C10 C11 1.371(3) .
C11 C12 1.397(3) .
C12 C13 1.387(3) .
C12 C15 1.479(3) .
C13 C14 1.374(3) .
C15 C19 1.377(3) .
C15 C16 1.383(4) .
C16 C17 1.378(4) .
C18 C19 1.378(4) .
O1 Cd1 2.1844(17) 3_566
O3 Cd1 2.2506(15) 1_565
O4 Cd1 2.2997(15) 2_556
